data_2213123
loop_
_publ_author_name
'Niu, Cao-Yuan'
'Hou, Shi-Cong'
'Wan, Xin-Sheng'
'Kou, Chun-Hong'
'Feng, Cao-Ling'

_publ_section_title
;
 2,5-Bis(3-pyridyl)-1,3,4-thiadiazole
;
_journal_coeditor_code BH2091
_journal_issue 5
_journal_name_full 'Acta Crystallographica Section E'
_journal_page_first o2146
_journal_page_last o2147
_journal_paper_doi 10.1107/S1600536807014432
_journal_volume 63
_journal_year 2007
_chemical_formula_iupac 'C12 H8 N4 S'
_chemical_formula_moiety 'C12 H8 N4 S'
_chemical_formula_sum 'C12 H8 N4 S'
_chemical_formula_weight 240.29
_chemical_name_systematic
;
2,5-Bis(3-pyridyl)-1,3,4-thiadiazole
;
_space_group_IT_number 14
_symmetry_cell_setting monoclinic
_symmetry_space_group_name_Hall '-P 2ybc'
_symmetry_space_group_name_H-M 'P 1 21/c 1'
_atom_sites_solution_hydrogens geom
_atom_sites_solution_primary direct
_atom_sites_solution_secondary difmap
_audit_creation_method SHELXL97
_cell_angle_alpha 90.00
_cell_angle_beta 100.405(2)
_cell_angle_gamma 90.00
_cell_formula_units_Z 4
_cell_length_a 12.872(2)
_cell_length_b 11.0157(19)
_cell_length_c 7.8170(13)
_cell_measurement_reflns_used 1268
_cell_measurement_temperature 291(2)
_cell_measurement_theta_max 22.39
_cell_measurement_theta_min 3.22
_cell_volume 1090.2(3)
_computing_cell_refinement 'SAINT (Bruker, 2001)'
_computing_data_collection 'SMART (Bruker, 2001)'
_computing_data_reduction 'SAINT (Bruker, 2001)'
_computing_molecular_graphics 'SHELXTL (Bruker, 2001)'
_computing_publication_material SHELXTL
_computing_structure_refinement 'SHELXL97 (Sheldrick, 1997)'
_computing_structure_solution 'SHELXS97 (Sheldrick, 1997)'
_diffrn_ambient_temperature 291(2)
_diffrn_measured_fraction_theta_full 0.992
_diffrn_measured_fraction_theta_max 0.992
_diffrn_measurement_device_type 'Bruker SMART APEXII'
_diffrn_measurement_method '\f and \w'
_diffrn_radiation_monochromator graphite
_diffrn_radiation_source 'fine-focus sealed tube'
_diffrn_radiation_type MoK\a
_diffrn_radiation_wavelength 0.71073
_diffrn_reflns_av_R_equivalents 0.0385
_diffrn_reflns_av_sigmaI/netI 0.0403
_diffrn_reflns_limit_h_max 16
_diffrn_reflns_limit_h_min -16
_diffrn_reflns_limit_k_max 14
_diffrn_reflns_limit_k_min -12
_diffrn_reflns_limit_l_max 9
_diffrn_reflns_limit_l_min -10
_diffrn_reflns_number 7069
_diffrn_reflns_theta_full 27.50
_diffrn_reflns_theta_max 27.50
_diffrn_reflns_theta_min 3.22
_diffrn_standards_decay_% 0
_diffrn_standards_interval_count 0
_diffrn_standards_interval_time 0
_diffrn_standards_number 0
_exptl_absorpt_coefficient_mu 0.276
_exptl_absorpt_correction_T_max 0.9806
_exptl_absorpt_correction_T_min 0.9066
_exptl_absorpt_correction_type multi-scan
_exptl_absorpt_process_details '(SADABS; Bruker, 2001)'
_exptl_crystal_colour colourless
_exptl_crystal_density_diffrn 1.464
_exptl_crystal_density_method 'not measured'
_exptl_crystal_description block
_exptl_crystal_F_000 496
_exptl_crystal_size_max 0.36
_exptl_crystal_size_mid 0.24
_exptl_crystal_size_min 0.07
_refine_diff_density_max 0.214
_refine_diff_density_min -0.193
_refine_ls_extinction_coef 0.0068(14)
_refine_ls_extinction_expression Fc^*^=kFc[1+0.001xFc^2^\l^3^/sin(2\q)]^-1/4^
_refine_ls_extinction_method SHELXL97
_refine_ls_goodness_of_fit_ref 1.029
_refine_ls_hydrogen_treatment constr
_refine_ls_matrix_type full
_refine_ls_number_parameters 155
_refine_ls_number_reflns 2480
_refine_ls_number_restraints 0
_refine_ls_restrained_S_all 1.029
_refine_ls_R_factor_all 0.0719
_refine_ls_R_factor_gt 0.0418
_refine_ls_shift/su_max 0.000
_refine_ls_shift/su_mean 0.000
_refine_ls_structure_factor_coef Fsqd
_refine_ls_weighting_details 'calc w=1/[\s^2^(Fo^2^)+(0.0491P)^2^+0.0655P] where P=(Fo^2^+2Fc^2^)/3'
_refine_ls_weighting_scheme calc
_refine_ls_wR_factor_gt 0.0955
_refine_ls_wR_factor_ref 0.1114
_reflns_number_gt 1607
_reflns_number_total 2480
_reflns_threshold_expression I>2\s(I)
_cod_data_source_file bh2091.cif
_cod_data_source_block I
_cod_original_sg_symbol_H-M 'P 21/c'
_cod_database_code 2213123
_cod_database_fobs_code 2213123

loop_
_symmetry_equiv_pos_as_xyz
'x, y, z'
'-x, y+1/2, -z+1/2'
'-x, -y, -z'
'x, -y-1/2, z-1/2'

loop_
_atom_site_type_symbol
_atom_site_label
_atom_site_fract_x
_atom_site_fract_y
_atom_site_fract_z
_atom_site_U_iso_or_equiv
_atom_site_adp_type
_atom_site_calc_flag
_atom_site_refinement_flags
_atom_site_occupancy
S S1 0.59978(4) 0.85764(4) 0.84368(7) 0.0523(2) Uani d . 1
N N1 0.96414(14) 0.73907(18) 0.6939(3) 0.0708(6) Uani d . 1
N N2 0.66769(14) 0.64330(14) 0.8180(2) 0.0599(5) Uani d . 1
N N3 0.56693(14) 0.63101(14) 0.8517(2) 0.0594(5) Uani d . 1
N N4 0.27159(14) 0.87171(16) 0.9614(2) 0.0618(5) Uani d . 1
C C1 0.99272(17) 0.8548(2) 0.7123(3) 0.0691(7) Uani d . 1
H H1 1.0589 0.8763 0.6904 0.083 Uiso calc R 1
C C2 0.93024(16) 0.9446(2) 0.7619(3) 0.0693(7) Uani d . 1
H H2 0.9537 1.0245 0.7729 0.083 Uiso calc R 1
C C3 0.83263(16) 0.91395(19) 0.7950(3) 0.0596(6) Uani d . 1
H H3 0.7891 0.9729 0.8300 0.072 Uiso calc R 1
C C4 0.79946(14) 0.79478(18) 0.7757(2) 0.0459(5) Uani d . 1
C C5 0.86925(16) 0.7110(2) 0.7247(3) 0.0583(5) Uani d . 1
H H5 0.8478 0.6304 0.7116 0.070 Uiso calc R 1
C C6 0.69585(14) 0.75625(16) 0.8097(2) 0.0440(5) Uani d . 1
C C7 0.52175(14) 0.73476(16) 0.8696(2) 0.0425(4) Uani d . 1
C C8 0.41592(14) 0.74513(16) 0.9136(2) 0.0436(5) Uani d . 1
C C9 0.36241(16) 0.64305(17) 0.9557(3) 0.0537(5) Uani d . 1
H H9 0.3925 0.5664 0.9543 0.064 Uiso calc R 1
C C10 0.26449(16) 0.65682(19) 0.9993(3) 0.0586(6) Uani d . 1
H H10 0.2270 0.5896 1.0268 0.070 Uiso calc R 1
C C11 0.22255(16) 0.7720(2) 1.0018(3) 0.0600(6) Uani d . 1
H H11 0.1566 0.7804 1.0332 0.072 Uiso calc R 1
C C12 0.36602(15) 0.85647(17) 0.9178(3) 0.0535(5) Uani d . 1
H H12 0.4009 0.9251 0.8880 0.064 Uiso calc R 1

loop_
_atom_site_aniso_label
_atom_site_aniso_U_11
_atom_site_aniso_U_22
_atom_site_aniso_U_33
_atom_site_aniso_U_12
_atom_site_aniso_U_13
_atom_site_aniso_U_23
S1 0.0504(3) 0.0334(3) 0.0758(4) 0.0028(2) 0.0185(2) -0.0015(2)
N1 0.0588(12) 0.0634(14) 0.0948(15) 0.0107(10) 0.0264(10) -0.0079(11)
N2 0.0589(11) 0.0387(10) 0.0854(13) 0.0044(8) 0.0223(9) -0.0019(9)
N3 0.0606(11) 0.0350(10) 0.0862(13) 0.0038(8) 0.0230(9) 0.0003(9)
N4 0.0598(11) 0.0511(11) 0.0796(13) 0.0045(9) 0.0260(9) 0.0023(9)
C1 0.0497(13) 0.0693(17) 0.0913(17) 0.0044(12) 0.0209(11) 0.0024(13)
C2 0.0547(13) 0.0527(14) 0.1042(19) -0.0002(11) 0.0244(12) 0.0001(13)
C3 0.0537(12) 0.0467(13) 0.0809(15) 0.0071(10) 0.0188(10) -0.0014(11)
C4 0.0476(11) 0.0411(11) 0.0490(11) 0.0072(9) 0.0084(8) 0.0004(9)
C5 0.0577(12) 0.0465(12) 0.0724(14) 0.0072(10) 0.0159(10) -0.0054(11)
C6 0.0496(11) 0.0364(11) 0.0448(11) 0.0069(8) 0.0051(8) -0.0016(8)
C7 0.0489(10) 0.0370(11) 0.0404(10) 0.0008(8) 0.0051(8) 0.0005(8)
C8 0.0492(11) 0.0375(11) 0.0432(10) -0.0009(8) 0.0064(8) -0.0017(8)
C9 0.0606(13) 0.0376(12) 0.0631(13) -0.0029(9) 0.0120(10) 0.0002(10)
C10 0.0608(13) 0.0516(13) 0.0657(14) -0.0114(10) 0.0172(10) 0.0000(11)
C11 0.0524(12) 0.0666(15) 0.0636(14) -0.0035(11) 0.0177(10) 0.0002(12)
C12 0.0564(12) 0.0406(12) 0.0670(13) -0.0016(9) 0.0201(10) 0.0002(10)

loop_
_atom_type_symbol
_atom_type_description
_atom_type_scat_dispersion_real
_atom_type_scat_dispersion_imag
_atom_type_scat_source
C C 0.0033 0.0016 'International Tables Vol C Tables 4.2.6.8 and 6.1.1.4'
H H 0.0000 0.0000 'International Tables Vol C Tables 4.2.6.8 and 6.1.1.4'
N N 0.0061 0.0033 'International Tables Vol C Tables 4.2.6.8 and 6.1.1.4'
S S 0.1246 0.1234 'International Tables Vol C Tables 4.2.6.8 and 6.1.1.4'

loop_
_geom_angle_atom_site_label_1
_geom_angle_atom_site_label_2
_geom_angle_atom_site_label_3
_geom_angle
C7 S1 C6 87.63(9)
C5 N1 C1 116.82(19)
C6 N2 N3 112.61(16)
C7 N3 N2 112.91(16)
C12 N4 C11 116.74(18)
N1 C1 C2 123.9(2)
N1 C1 H1 118.1
C2 C1 H1 118.1
C3 C2 C1 118.6(2)
C3 C2 H2 120.7
C1 C2 H2 120.7
C2 C3 C4 119.34(19)
C2 C3 H3 120.3
C4 C3 H3 120.3
C3 C4 C5 117.25(18)
C3 C4 C6 121.88(17)
C5 C4 C6 120.87(18)
N1 C5 C4 124.1(2)
N1 C5 H5 118.0
C4 C5 H5 118.0
N2 C6 C4 123.76(17)
N2 C6 S1 113.47(14)
C4 C6 S1 122.77(14)
N3 C7 C8 123.03(17)
N3 C7 S1 113.38(14)
C8 C7 S1 123.56(13)
C12 C8 C9 117.30(18)
C12 C8 C7 121.81(17)
C9 C8 C7 120.88(17)
C10 C9 C8 119.10(18)
C10 C9 H9 120.4
C8 C9 H9 120.4
C9 C10 C11 118.96(19)
C9 C10 H10 120.5
C11 C10 H10 120.5
N4 C11 C10 123.4(2)
N4 C11 H11 118.3
C10 C11 H11 118.3
N4 C12 C8 124.43(18)
N4 C12 H12 117.8
C8 C12 H12 117.8

loop_
_geom_bond_atom_site_label_1
_geom_bond_atom_site_label_2
_geom_bond_distance
S1 C7 1.7193(18)
S1 C6 1.7222(18)
N1 C5 1.324(3)
N1 C1 1.327(3)
N2 C6 1.301(2)
N2 N3 1.376(2)
N3 C7 1.301(2)
N4 C12 1.331(3)
N4 C11 1.333(3)
C1 C2 1.375(3)
C1 H1 0.9300
C2 C3 1.370(3)
C2 H2 0.9300
C3 C4 1.380(3)
C3 H3 0.9300
C4 C5 1.395(3)
C4 C6 1.469(3)
C5 H5 0.9300
C7 C8 1.468(2)
C8 C12 1.388(2)
C8 C9 1.389(2)
C9 C10 1.372(3)
C9 H9 0.9300
C10 C11 1.380(3)
C10 H10 0.9300
C11 H11 0.9300
C12 H12 0.9300

loop_
_geom_torsion_atom_site_label_1
_geom_torsion_atom_site_label_2
_geom_torsion_atom_site_label_3
_geom_torsion_atom_site_label_4
_geom_torsion
C6 N2 N3 C7 -0.6(3)
C5 N1 C1 C2 0.4(4)
N1 C1 C2 C3 0.1(4)
C1 C2 C3 C4 -0.7(3)
C2 C3 C4 C5 0.7(3)
C2 C3 C4 C6 179.80(19)
C1 N1 C5 C4 -0.4(3)
C3 C4 C5 N1 -0.2(3)
C6 C4 C5 N1 -179.22(19)
N3 N2 C6 C4 179.87(16)
N3 N2 C6 S1 0.2(2)
C3 C4 C6 N2 -169.54(19)
C5 C4 C6 N2 9.5(3)
C3 C4 C6 S1 10.1(3)
C5 C4 C6 S1 -170.87(15)
C7 S1 C6 N2 0.18(15)
C7 S1 C6 C4 -179.52(16)
N2 N3 C7 C8 -177.28(16)
N2 N3 C7 S1 0.7(2)
C6 S1 C7 N3 -0.52(15)
C6 S1 C7 C8 177.48(16)
N3 C7 C8 C12 -174.54(18)
S1 C7 C8 C12 7.6(3)
N3 C7 C8 C9 6.5(3)
S1 C7 C8 C9 -171.32(14)
C12 C8 C9 C10 -0.3(3)
C7 C8 C9 C10 178.76(18)
C8 C9 C10 C11 -0.6(3)
C12 N4 C11 C10 -0.3(3)
C9 C10 C11 N4 1.0(3)
C11 N4 C12 C8 -0.7(3)
C9 C8 C12 N4 1.0(3)
C7 C8 C12 N4 -178.03(18)

loop_
_cod_related_entry_id
_cod_related_entry_database
_cod_related_entry_code
1 ChemSpider 9633940
